data_7038217
loop_
_publ_author_name
'Stadelman, Bradley S.'
'Kimani, Martin M.'
'Bayse, Craig A.'
'McMillen, Colin D.'
'Brumaghim, Julia L.'

_publ_section_title
;
 Synthesis, characterization, DFT calculations, and electrochemical
 comparison of novel iron(ii) complexes with thione and selone ligands.
;
_journal_issue 11
_journal_name_full 'Dalton transactions (Cambridge, England : 2003)'
_journal_page_first 4697
_journal_page_last 4711
_journal_paper_doi 10.1039/c5dt03384e
_journal_volume 45
_journal_year 2016
_chemical_formula_sum 'C20 H32 B2 F8 Fe N8 Se4'
_chemical_formula_weight 929.84
_space_group_crystal_system orthorhombic
_space_group_IT_number 60
_space_group_name_Hall '-P 2n 2ab'
_space_group_name_H-M_alt 'P b c n'
_symmetry_space_group_name_Hall '-P 2n 2ab'
_symmetry_space_group_name_H-M 'P b c n'
_atom_sites_solution_hydrogens geom
_atom_sites_solution_primary direct
_atom_sites_solution_secondary difmap
_audit_creation_method SHELXL-2014/7
_audit_update_record
;
2015-10-06 deposited with the CCDC.
2016-02-01 downloaded from the CCDC.
;
_cell_angle_alpha 90
_cell_angle_beta 90
_cell_angle_gamma 90
_cell_formula_units_Z 4
_cell_length_a 12.051(2)
_cell_length_b 21.709(4)
_cell_length_c 13.199(3)
_cell_measurement_reflns_used 15737
_cell_measurement_temperature 293(2)
_cell_measurement_theta_max 30.3175
_cell_measurement_theta_min 2.4740
_cell_volume 3453.1(12)
_computing_cell_refinement 'CrystalClear (Rigaku/MSC, 2006)'
_computing_data_collection 'CrystalClear (Rigaku/MSC, 2006)'
_computing_data_reduction 'CrystalClear (Rigaku/MSC, 2006)'
_computing_molecular_graphics 'DIAMOND (Bradenburg, 1999)'
_computing_publication_material 'SHELXL-2014/7 (Sheldrick, 2014)'
_computing_structure_refinement 'SHELXL-2014/7 (Sheldrick, 2014)'
_computing_structure_solution 'SHELXS-97 (Sheldrick, 1990)'
_diffrn_ambient_temperature 293(2)
_diffrn_detector_area_resol_mean 14.6199
_diffrn_measured_fraction_theta_full 0.998
_diffrn_measured_fraction_theta_max 0.998
_diffrn_measurement_device_type 'Rigaku AFC8S'
_diffrn_measurement_method '\w scans'
_diffrn_radiation_type MoK\a
_diffrn_radiation_wavelength 0.71073
_diffrn_reflns_av_R_equivalents 0.0403
_diffrn_reflns_av_unetI/netI 0.0193
_diffrn_reflns_Laue_measured_fraction_full 0.998
_diffrn_reflns_Laue_measured_fraction_max 0.998
_diffrn_reflns_limit_h_max 14
_diffrn_reflns_limit_h_min -14
_diffrn_reflns_limit_k_max 25
_diffrn_reflns_limit_k_min -23
_diffrn_reflns_limit_l_max 15
_diffrn_reflns_limit_l_min -15
_diffrn_reflns_number 27724
_diffrn_reflns_point_group_measured_fraction_full 0.998
_diffrn_reflns_point_group_measured_fraction_max 0.998
_diffrn_reflns_theta_full 25.047
_diffrn_reflns_theta_max 25.047
_diffrn_reflns_theta_min 2.473
_diffrn_source 'fine-focus sealed tube'
_exptl_absorpt_coefficient_mu 4.722
_exptl_absorpt_correction_T_max 1.0000
_exptl_absorpt_correction_T_min 0.7508
_exptl_absorpt_correction_type multi-scan
_exptl_absorpt_process_details 'REQAB, CrystalClear'
_exptl_crystal_colour 'light green'
_exptl_crystal_density_diffrn 1.789
_exptl_crystal_density_meas ?
_exptl_crystal_density_method 'not measured'
_exptl_crystal_description prism
_exptl_crystal_F_000 1808
_exptl_crystal_size_max 0.340
_exptl_crystal_size_mid 0.300
_exptl_crystal_size_min 0.280
_refine_diff_density_max 0.595
_refine_diff_density_min -0.557
_refine_diff_density_rms 0.080
_refine_ls_extinction_coef 0.0037(4)
_refine_ls_extinction_expression Fc^*^=kFc[1+0.001xFc^2^\l^3^/sin(2\q)]^-1/4^
_refine_ls_extinction_method 'SHELXL-2014/7 (Sheldrick 2014'
_refine_ls_goodness_of_fit_ref 1.093
_refine_ls_hydrogen_treatment constr
_refine_ls_matrix_type full
_refine_ls_number_parameters 229
_refine_ls_number_reflns 3060
_refine_ls_number_restraints 0
_refine_ls_restrained_S_all 1.093
_refine_ls_R_factor_all 0.0578
_refine_ls_R_factor_gt 0.0476
_refine_ls_shift/su_max 0.001
_refine_ls_shift/su_mean 0.000
_refine_ls_structure_factor_coef Fsqd
_refine_ls_weighting_details 'w=1/[\s^2^(Fo^2^)+(0.0626P)^2^+6.2376P] where P=(Fo^2^+2Fc^2^)/3'
_refine_ls_weighting_scheme calc
_refine_ls_wR_factor_gt 0.1211
_refine_ls_wR_factor_ref 0.1333
_reflns_Friedel_coverage 0.000
_reflns_number_gt 2526
_reflns_number_total 3060
_reflns_threshold_expression 'I > 2\s(I)'
_cod_data_source_file c5dt03384e2.cif
_cod_data_source_block Fedmise4BF4-RT
_cod_depositor_comments
;
The following automatic conversions were performed:

'_exptl_crystal_density_meas' value 'not measured' was changed to '?'
- the value is perceived as not measured.

Automatic conversion script
Id: cif_fix_values 4268 2015-11-12 08:31:59Z antanas 

 Adding full bibliography for 7038216--7038219.cif.
;
_cod_original_cell_volume 3453.0(12)
_cod_database_code 7038217
_shelx_shelxl_version_number 2014/7
_shelx_space_group_comment
;
The symmetry employed for this shelxl refinement is uniquely defined
by the following loop, which should always be used as a source of
symmetry information in preference to the above space-group names.
They are only intended as comments.
;
_shelx_estimated_absorpt_t_min 0.297
_shelx_estimated_absorpt_t_max 0.351

loop_
_space_group_symop_operation_xyz
'x, y, z'
'-x+1/2, -y+1/2, z+1/2'
'-x, y, -z+1/2'
'x+1/2, -y+1/2, -z'
'-x, -y, -z'
'x-1/2, y-1/2, -z-1/2'
'x, -y, z-1/2'
'-x-1/2, y-1/2, z'

loop_
_atom_site_label
_atom_site_type_symbol
_atom_site_fract_x
_atom_site_fract_y
_atom_site_fract_z
_atom_site_U_iso_or_equiv
_atom_site_adp_type
_atom_site_occupancy
_atom_site_site_symmetry_order
_atom_site_calc_flag
_atom_site_refinement_flags_posn
_atom_site_refinement_flags_adp
_atom_site_refinement_flags_occupancy
_atom_site_disorder_assembly
_atom_site_disorder_group
Fe1 Fe 0.0000 0.12498(5) 0.7500 0.0540(3) Uani 1 2 d S T P . .
Se1 Se 0.17724(5) 0.17905(4) 0.77126(4) 0.0794(3) Uani 1 1 d . . . . .
Se2 Se 0.02465(5) 0.06663(3) 0.59213(4) 0.0649(2) Uani 1 1 d . . . . .
N2 N 0.1760(4) 0.2162(2) 0.5614(4) 0.0714(12) Uani 1 1 d . . . . .
N1 N 0.3031(4) 0.1486(2) 0.5946(4) 0.0702(12) Uani 1 1 d . . . . .
N3 N -0.1909(4) 0.0092(2) 0.6080(4) 0.0672(11) Uani 1 1 d . . . . .
N4 N -0.1870(4) 0.0811(2) 0.4954(3) 0.0667(11) Uani 1 1 d . . . . .
C1 C 0.2204(4) 0.1820(2) 0.6360(4) 0.0588(12) Uani 1 1 d . . . . .
C3 C 0.2281(7) 0.2035(4) 0.4713(5) 0.089(2) Uani 1 1 d . . . . .
H3A H 0.2111 0.2200 0.4081 0.107 Uiso 1 1 calc R U . . .
C2 C 0.3075(7) 0.1631(4) 0.4921(5) 0.094(2) Uani 1 1 d . . . . .
H2A H 0.3579 0.1472 0.4457 0.113 Uiso 1 1 calc R U . . .
C5 C 0.0819(7) 0.2584(4) 0.5719(7) 0.102(2) Uani 1 1 d . . . . .
H5A H 0.0961 0.2867 0.6263 0.153 Uiso 1 1 calc R U . . .
H5B H 0.0158 0.2353 0.5863 0.153 Uiso 1 1 calc R U . . .
H5C H 0.0722 0.2809 0.5099 0.153 Uiso 1 1 calc R U . . .
C4 C 0.3763(7) 0.1057(4) 0.6479(7) 0.109(3) Uani 1 1 d . . . . .
H4A H 0.4268 0.1284 0.6900 0.163 Uiso 1 1 calc R U . . .
H4B H 0.4176 0.0820 0.5994 0.163 Uiso 1 1 calc R U . . .
H4C H 0.3326 0.0785 0.6892 0.163 Uiso 1 1 calc R U . . .
C6 C -0.1245(5) 0.0512(2) 0.5645(4) 0.0595(12) Uani 1 1 d . . . . .
C7 C -0.2959(5) 0.0131(3) 0.5658(6) 0.0841(18) Uani 1 1 d . . . . .
H7A H -0.3569 -0.0111 0.5827 0.101 Uiso 1 1 calc R U . . .
C8 C -0.2936(5) 0.0579(3) 0.4968(5) 0.0844(18) Uani 1 1 d . . . . .
H8A H -0.3527 0.0710 0.4570 0.101 Uiso 1 1 calc R U . . .
C9 C -0.1581(6) -0.0363(3) 0.6846(5) 0.0868(19) Uani 1 1 d . . . . .
H9A H -0.1135 -0.0167 0.7355 0.130 Uiso 1 1 calc R U . . .
H9B H -0.1161 -0.0686 0.6529 0.130 Uiso 1 1 calc R U . . .
H9C H -0.2233 -0.0535 0.7154 0.130 Uiso 1 1 calc R U . . .
C10 C -0.1505(7) 0.1315(3) 0.4319(5) 0.092(2) Uani 1 1 d . . . . .
H10A H -0.0730 0.1268 0.4169 0.138 Uiso 1 1 calc R U . . .
H10B H -0.1621 0.1698 0.4666 0.138 Uiso 1 1 calc R U . . .
H10C H -0.1922 0.1314 0.3699 0.138 Uiso 1 1 calc R U . . .
B1 B 0.5000 0.2732(6) 0.7500 0.082(3) Uani 1 2 d S T P . .
B2 B 0.5000 0.9205(5) 0.7500 0.074(3) Uani 1 2 d S T P . .
F1 F 0.4884(8) 0.2404(4) 0.6671(4) 0.196(4) Uani 1 1 d . . . . .
F2 F 0.3900(10) 0.2878(10) 0.7478(14) 0.159(7) Uani 0.493(13) 1 d . . P A 1
F3 F 0.576(2) 0.8910(9) 0.708(3) 0.238(17) Uani 0.493(13) 1 d . . P A 1
F4 F 0.4731(17) 0.9769(5) 0.7229(13) 0.155(7) Uani 0.493(13) 1 d . . P A 1
F2A F 0.4416(12) 0.3236(6) 0.7802(8) 0.115(4) Uani 0.507(13) 1 d . . P A 2
F3A F 0.5005(14) 0.9164(9) 0.6477(9) 0.152(7) Uani 0.507(13) 1 d . . P A 2
F4A F 0.6002(15) 0.8944(14) 0.7686(17) 0.215(14) Uani 0.507(13) 1 d . . P A 2

loop_
_atom_site_aniso_label
_atom_site_aniso_U_11
_atom_site_aniso_U_22
_atom_site_aniso_U_33
_atom_site_aniso_U_23
_atom_site_aniso_U_13
_atom_site_aniso_U_12
Fe1 0.0595(6) 0.0594(6) 0.0430(5) 0.000 0.0011(4) 0.000
Se1 0.0785(4) 0.1110(5) 0.0485(4) -0.0071(3) -0.0023(3) -0.0293(3)
Se2 0.0607(4) 0.0811(4) 0.0531(3) -0.0150(2) 0.0070(2) -0.0093(2)
N2 0.079(3) 0.074(3) 0.060(3) 0.012(2) 0.000(2) -0.018(2)
N1 0.065(3) 0.075(3) 0.070(3) -0.006(2) -0.001(2) -0.011(2)
N3 0.073(3) 0.067(3) 0.061(3) -0.003(2) -0.002(2) -0.010(2)
N4 0.077(3) 0.073(3) 0.050(2) -0.003(2) -0.001(2) -0.004(2)
C1 0.058(3) 0.065(3) 0.053(3) -0.005(2) -0.004(2) -0.016(2)
C3 0.100(5) 0.110(5) 0.057(4) 0.015(3) 0.001(3) -0.037(4)
C2 0.100(5) 0.124(6) 0.058(4) -0.024(4) 0.030(4) -0.043(5)
C5 0.093(5) 0.098(5) 0.117(6) 0.029(4) -0.003(4) 0.007(4)
C4 0.088(5) 0.108(6) 0.130(7) -0.012(5) -0.014(5) 0.016(4)
C6 0.068(3) 0.062(3) 0.048(3) -0.004(2) 0.007(2) -0.004(2)
C7 0.063(3) 0.103(5) 0.087(4) -0.009(4) -0.003(3) -0.027(3)
C8 0.068(4) 0.104(5) 0.082(4) 0.003(4) -0.019(3) -0.007(3)
C9 0.099(5) 0.079(4) 0.082(4) 0.015(3) -0.017(4) -0.028(4)
C10 0.114(5) 0.092(5) 0.070(4) 0.017(3) -0.002(4) -0.003(4)
B1 0.087(7) 0.112(9) 0.048(5) 0.000 0.001(5) 0.000
B2 0.078(6) 0.076(6) 0.069(6) 0.000 -0.011(5) 0.000
F1 0.298(10) 0.196(6) 0.093(4) -0.043(4) 0.013(5) -0.108(6)
F2 0.091(8) 0.235(19) 0.150(13) 0.068(13) 0.017(8) 0.010(9)
F3 0.23(3) 0.142(13) 0.34(4) -0.06(2) 0.22(3) -0.013(16)
F4 0.20(2) 0.108(8) 0.16(2) 0.056(10) -0.008(11) 0.026(10)
F2A 0.132(10) 0.116(8) 0.097(7) -0.021(5) -0.024(6) 0.057(7)
F3A 0.132(11) 0.244(19) 0.078(6) -0.008(8) -0.021(7) 0.005(11)
F4A 0.124(12) 0.32(3) 0.20(2) 0.033(17) -0.058(15) 0.086(14)

loop_
_atom_type_symbol
_atom_type_description
_atom_type_scat_dispersion_real
_atom_type_scat_dispersion_imag
_atom_type_scat_source
C C 0.0033 0.0016 'International Tables Vol C Tables 4.2.6.8 and 6.1.1.4'
H H 0.0000 0.0000 'International Tables Vol C Tables 4.2.6.8 and 6.1.1.4'
B B 0.0013 0.0007 'International Tables Vol C Tables 4.2.6.8 and 6.1.1.4'
N N 0.0061 0.0033 'International Tables Vol C Tables 4.2.6.8 and 6.1.1.4'
F F 0.0171 0.0103 'International Tables Vol C Tables 4.2.6.8 and 6.1.1.4'
Fe Fe 0.3463 0.8444 'International Tables Vol C Tables 4.2.6.8 and 6.1.1.4'
Se Se -0.0929 2.2259 'International Tables Vol C Tables 4.2.6.8 and 6.1.1.4'

loop_
_geom_angle_atom_site_label_1
_geom_angle_atom_site_label_2
_geom_angle_atom_site_label_3
_geom_angle
_geom_angle_site_symmetry_1
_geom_angle_site_symmetry_3
Se1 Fe1 Se1 122.83(6) . 3_556
Se1 Fe1 Se2 103.80(2) . .
Se1 Fe1 Se2 104.77(2) 3_556 .
Se1 Fe1 Se2 104.77(2) . 3_556
Se1 Fe1 Se2 103.80(2) 3_556 3_556
Se2 Fe1 Se2 117.91(5) . 3_556
C1 Se1 Fe1 98.64(15) . .
C6 Se2 Fe1 98.14(15) . .
C1 N2 C3 110.0(6) . .
C1 N2 C5 125.8(6) . .
C3 N2 C5 124.1(6) . .
C1 N1 C2 107.5(6) . .
C1 N1 C4 126.4(6) . .
C2 N1 C4 126.1(7) . .
C6 N3 C7 109.4(5) . .
C6 N3 C9 126.3(5) . .
C7 N3 C9 124.3(5) . .
C6 N4 C8 109.5(5) . .
C6 N4 C10 125.9(5) . .
C8 N4 C10 124.5(6) . .
N2 C1 N1 107.1(5) . .
N2 C1 Se1 127.6(4) . .
N1 C1 Se1 125.3(4) . .
C2 C3 N2 106.4(6) . .
C3 C2 N1 108.9(6) . .
N3 C6 N4 106.4(5) . .
N3 C6 Se2 127.8(4) . .
N4 C6 Se2 125.7(4) . .
C8 C7 N3 107.5(5) . .
C7 C8 N4 107.2(6) . .
F1 B1 F1 114.4(12) 3_656 .
F1 B1 F2A 104.3(6) 3_656 .
F1 B1 F2A 128.7(7) . .
F1 B1 F2A 128.7(7) 3_656 3_656
F1 B1 F2A 104.3(6) . 3_656
F1 B1 F2 104.3(7) 3_656 .
F1 B1 F2 90.3(11) . .
F1 B1 F2 90.3(11) 3_656 3_656
F1 B1 F2 104.3(7) . 3_656
F3 B2 F3 118.4(19) 3_656 .
F3 B2 F4 122.5(17) 3_656 3_656
F3 B2 F4 114.6(15) . 3_656
F3 B2 F4 114.6(15) 3_656 .
F3 B2 F4 122.5(17) . .
F3A B2 F4A 78.3(11) . 3_656
F3A B2 F4A 98.6(11) 3_656 3_656
F3A B2 F4A 98.6(11) . .
F3A B2 F4A 78.3(11) 3_656 .

loop_
_geom_bond_atom_site_label_1
_geom_bond_atom_site_label_2
_geom_bond_distance
_geom_bond_site_symmetry_2
Fe1 Se1 2.4533(9) .
Fe1 Se1 2.4533(9) 3_556
Fe1 Se2 2.4566(8) .
Fe1 Se2 2.4566(8) 3_556
Se1 C1 1.861(5) .
Se2 C6 1.864(6) .
N2 C1 1.343(7) .
N2 C3 1.373(9) .
N2 C5 1.465(9) .
N1 C1 1.348(7) .
N1 C2 1.389(8) .
N1 C4 1.464(9) .
N3 C6 1.342(7) .
N3 C7 1.385(8) .
N3 C9 1.468(8) .
N4 C6 1.349(7) .
N4 C8 1.381(8) .
N4 C10 1.446(8) .
C3 C2 1.327(11) .
C7 C8 1.332(10) .
B1 F1 1.313(9) 3_656
B1 F1 1.313(9) .
B1 F2A 1.362(14) .
B1 F2A 1.362(14) 3_656
B1 F2 1.363(13) .
B1 F2 1.363(13) 3_656
B2 F3 1.248(15) 3_656
B2 F3 1.248(15) .
B2 F4 1.317(14) 3_656
B2 F4 1.317(14) .
B2 F3A 1.353(12) .
B2 F3A 1.353(12) 3_656
B2 F4A 1.356(16) 3_656
B2 F4A 1.356(16) .
